data_2200106
loop_
_publ_author_name
'Lynch, Daniel E.'
'McClenaghan, Ian'

_publ_section_title
;
 4,6-Dichloro-2-methylthio-5-phenylpyrimidine
;
_journal_issue 3
_journal_name_full 'Acta Crystallographica Section E'
_journal_page_first o264
_journal_page_last o265
_journal_paper_doi 10.1107/S1600536801003154
_journal_volume 57
_journal_year 2001
_chemical_formula_iupac 'C11 H8 Cl2 N2 S'
_chemical_formula_moiety 'C11 H8 Cl2 N2 S'
_chemical_formula_sum 'C11 H8 Cl2 N2 S'
_chemical_formula_weight 271.15
_chemical_melting_point 387.0(10)
_chemical_name_systematic
;
4,6-Dichloro-2-methylthio-5-phenylpyrimidine
;
_space_group_IT_number 19
_symmetry_cell_setting orthorhombic
_symmetry_space_group_name_Hall 'P 2ac 2ab'
_symmetry_space_group_name_H-M 'P 21 21 21'
_audit_creation_method SHELXL-97
_cell_angle_alpha 90.00
_cell_angle_beta 90.00
_cell_angle_gamma 90.00
_cell_formula_units_Z 8
_cell_length_a 7.467(2)
_cell_length_b 16.217(3)
_cell_length_c 19.318(4)
_cell_measurement_reflns_used 9258
_cell_measurement_temperature 150(2)
_cell_measurement_theta_max 27.48
_cell_measurement_theta_min 1.00
_cell_volume 2339.3(9)
_computing_cell_refinement 'DENZO and COLLECT'
_computing_data_collection 'DENZO (Otwinowski & Minor, 1997) and COLLECT (Hooft, 1998)'
_computing_data_reduction 'DENZO and COLLECT'
_computing_molecular_graphics 'PLATON97 (Spek, 1997)'
_computing_publication_material SHELXL97
_computing_structure_refinement 'SHELXL97 (Sheldrick, 1997)'
_computing_structure_solution 'SHELXS97 (Sheldrick, 1997)'
_diffrn_ambient_temperature 150(2)
_diffrn_detector_area_resol_mean 9.091
_diffrn_measured_fraction_theta_full .991
_diffrn_measured_fraction_theta_max .991
_diffrn_measurement_device_type 'Enraf Nonius KappaCCD area-detector'
_diffrn_measurement_method '\f and \w'
_diffrn_radiation_monochromator graphite
_diffrn_radiation_source 'Enraf Nonius FR591 rotating anode'
_diffrn_radiation_type MoK\a
_diffrn_radiation_wavelength .71073
_diffrn_reflns_av_R_equivalents .0445
_diffrn_reflns_av_sigmaI/netI .0543
_diffrn_reflns_limit_h_max 9
_diffrn_reflns_limit_h_min -9
_diffrn_reflns_limit_k_max 20
_diffrn_reflns_limit_k_min -19
_diffrn_reflns_limit_l_max 24
_diffrn_reflns_limit_l_min -24
_diffrn_reflns_number 11464
_diffrn_reflns_theta_full 27.48
_diffrn_reflns_theta_max 27.48
_diffrn_reflns_theta_min 1.64
_diffrn_standards_decay_% 0
_diffrn_standards_number 0
_exptl_absorpt_coefficient_mu .704
_exptl_absorpt_correction_T_max .872
_exptl_absorpt_correction_T_min .827
_exptl_absorpt_correction_type multi-scan
_exptl_absorpt_process_details '(SORTAV; Blessing, 1995)'
_exptl_crystal_colour colourless
_exptl_crystal_density_diffrn 1.540
_exptl_crystal_density_method 'not measured'
_exptl_crystal_description prism
_exptl_crystal_F_000 1104
_exptl_crystal_size_max .28
_exptl_crystal_size_mid .24
_exptl_crystal_size_min .20
_refine_diff_density_max .230
_refine_diff_density_min -.308
_refine_ls_abs_structure_details 'Flack (1983)'
_refine_ls_abs_structure_Flack -.04(5)
_refine_ls_extinction_method none
_refine_ls_goodness_of_fit_ref 1.056
_refine_ls_hydrogen_treatment constr
_refine_ls_matrix_type full
_refine_ls_number_parameters 291
_refine_ls_number_reflns 5186
_refine_ls_number_restraints 0
_refine_ls_restrained_S_all 1.056
_refine_ls_R_factor_all .0405
_refine_ls_R_factor_gt .0338
_refine_ls_shift/su_max .010
_refine_ls_shift/su_mean <0.001
_refine_ls_structure_factor_coef Fsqd
_refine_ls_weighting_details 'w = 1/[\s^2^(Fo^2^)+(0.0400P)^2^+0.3307P] where P = (Fo^2^+2Fc^2^)/3'
_refine_ls_weighting_scheme calc
_refine_ls_wR_factor_ref .0865
_reflns_number_gt 4655
_reflns_number_total 5186
_reflns_threshold_expression I>2\s(I)
_cod_data_source_file bt6016.cif
_cod_data_source_block I
_cod_depositor_comments
;
The following automatic conversions were performed:
'_symmetry_cell_setting' value 'Orthorhombic' changed to 'orthorhombic'
according to '/home/saulius/struct/CIF-dictionaries/cif_core.dic'
dictionary named 'cif_core.dic' version 2.4.1 from 2010-06-29.

Automatic conversion script
Id: cif_fix_enum 1527 2010-12-29 10:47:43Z saulius 

The following automatic conversions were performed:

'_chemical_melting_point' value '386-388 K' was changed to
'387.0(10)' - the average value was taken and precision was
estimated.

Automatic conversion script
Id: cif_fix_values 1646 2011-03-28 12:23:43Z adriana 

The following automatic conversions were performed:

'_chemical_melting_point' value '386-388 K' was changed to
'387.0(10)' - the average value was taken and precision was
estimated.

'_symmetry_cell_setting' value 'Orthorhombic' changed to
'orthorhombic' according to
/home/saulius/struct/CIF-dictionaries/cif_core.dic dictionary named
'cif_core.dic' version 2.4.1 from
2010-06-29.

'_exptl_absorpt_correction_type' value 'Multi-scan'
changed to 'multi-scan' according to
/home/saulius/struct/CIF-dictionaries/cif_core.dic dictionary named
'cif_core.dic' version 2.4.1 from 2010-06-29.

Automatic conversion script
Id: cif_fix_values 1715 2011-07-08 13:25:40Z adriana 
;
_cod_original_cell_volume 2339.1(8)
_cod_database_code 2200106
_cod_database_fobs_code 2200106

loop_
_symmetry_equiv_pos_as_xyz
'x, y, z'
'-x+1/2, -y, z+1/2'
'-x, y+1/2, -z+1/2'
'x+1/2, -y+1/2, -z'

loop_
_atom_site_label
_atom_site_fract_x
_atom_site_fract_y
_atom_site_fract_z
_atom_site_U_iso_or_equiv
_atom_site_adp_type
_atom_site_calc_flag
_atom_site_refinement_flags
_atom_site_occupancy
_atom_site_disorder_assembly
_atom_site_disorder_group
_atom_site_type_symbol
N1A 1.0876(2) .73835(12) .83987(9) .0236(4) Uani d . 1 . . N
C2A 1.2629(3) .75264(14) .83347(11) .0235(5) Uani d . 1 . . C
S21A 1.40306(8) .75031(4) .90600(3) .03031(15) Uani d . 1 . . S
C22A 1.2543(4) .71986(18) .97427(13) .0383(6) Uani d . 1 . . C
H21A 1.1497 .7564 .9747 .048 Uiso calc R 1 . . H
H22A 1.3167 .7237 1.0188 .048 Uiso calc R 1 . . H
H23A 1.2152 .6629 .9666 .048 Uiso calc R 1 . . H
N3A 1.3499(3) .76982(12) .77472(10) .0252(4) Uani d . 1 . . N
C4A 1.2509(3) .77174(13) .71816(11) .0242(5) Uani d . 1 . . C
Cl4A 1.36552(8) .79749(4) .64325(3) .03203(14) Uani d . 1 . . Cl
C5A 1.0677(3) .75529(14) .71556(12) .0232(5) Uani d . 1 . . C
C6A .9970(3) .73938(13) .78087(12) .0224(5) Uani d . 1 . . C
Cl6A .76906(7) .72124(4) .78894(3) .02915(14) Uani d . 1 . . Cl
C51A .9582(3) .75736(14) .65118(12) .0239(5) Uani d . 1 . . C
C52A .9080(3) .83244(15) .62246(13) .0304(5) Uani d . 1 . . C
H52A .9473 .8825 .6429 .038 Uiso calc R 1 . . H
C53A .8007(4) .83422(16) .56394(13) .0331(6) Uani d . 1 . . C
H53A .7664 .8858 .5448 .041 Uiso calc R 1 . . H
C54A .7431(3) .76239(16) .53317(12) .0330(6) Uani d . 1 . . C
H54A .6689 .7642 .4932 .041 Uiso calc R 1 . . H
C55A .7945(4) .68764(16) .56108(13) .0372(6) Uani d . 1 . . C
H55A .7560 .6378 .5400 .047 Uiso calc R 1 . . H
C56A .9018(4) .68470(15) .61967(12) .0316(6) Uani d . 1 . . C
H56A .9368 .6330 .6383 .040 Uiso calc R 1 . . H
N3B .8384(2) .51428(12) .85606(10) .0249(4) Uani d . 1 . . N
C2B .7390(3) .52873(13) .91267(11) .0245(5) Uani d . 1 . . C
S21B .86920(9) .53870(4) .98740(3) .03428(16) Uani d . 1 . . S
C22B .7031(4) .55036(18) 1.05312(12) .0389(6) Uani d . 1 . . C
H21B .6338 .6006 1.0444 .049 Uiso calc R 1 . . H
H22B .7615 .5544 1.0984 .049 Uiso calc R 1 . . H
H23B .6229 .5025 1.0526 .049 Uiso calc R 1 . . H
N1B .5613(3) .53514(12) .91511(10) .0242(4) Uani d . 1 . . N
C6B .4796(3) .52853(13) .85443(12) .0224(5) Uani d . 1 . . C
CL6B .24915(7) .53895(4) .85646(3) .02876(14) Uani d . 1 . . Cl
C5B .5636(3) .51451(14) .79125(12) .0217(5) Uani d . 1 . . C
C4B .7487(3) .50696(14) .79796(11) .0238(5) Uani d . 1 . . C
CL4B .87945(8) .48429(4) .72652(3) .03379(15) Uani d . 1 . . Cl
C51B .4662(3) .50886(14) .72414(12) .0227(5) Uani d . 1 . . C
C56B .3751(3) .43736(14) .70554(12) .0278(5) Uani d . 1 . . C
H56B .3750 .3912 .7358 .035 Uiso calc R 1 . . H
C55B .2847(3) .43327(15) .64327(13) .0316(5) Uani d . 1 . . C
H55B .2242 .3839 .6309 .039 Uiso calc R 1 . . H
C54B .2810(3) .49964(16) .59888(12) .0297(5) Uani d . 1 . . C
H54B .2171 .4965 .5564 .037 Uiso calc R 1 . . H
C53B .3720(4) .57154(16) .61696(12) .0337(6) Uani d . 1 . . C
H53B .3712 .6175 .5864 .042 Uiso calc R 1 . . H
C52B .4632(3) .57640(15) .67886(13) .0303(5) Uani d . 1 . . C
H52B .5243 .6257 .6909 .038 Uiso calc R 1 . . H

loop_
_atom_site_aniso_label
_atom_site_aniso_U_11
_atom_site_aniso_U_22
_atom_site_aniso_U_33
_atom_site_aniso_U_12
_atom_site_aniso_U_13
_atom_site_aniso_U_23
N1A .0200(9) .0285(9) .0223(10) .0008(8) .0012(7) -.0004(8)
C2A .0203(11) .0272(10) .0229(11) .0011(10) .0009(9) -.0019(9)
S21A .0221(3) .0475(3) .0213(3) -.0024(3) -.0017(2) .0012(3)
C22A .0343(14) .0569(16) .0238(13) -.0036(14) .0010(12) .0062(11)
N3A .0205(9) .0336(10) .0215(9) -.0016(8) .0022(8) -.0017(8)
C4A .0244(11) .0280(11) .0203(11) -.0020(10) .0040(10) -.0013(9)
Cl4A .0300(3) .0433(3) .0227(3) -.0063(3) .0059(3) .0012(2)
C5A .0224(11) .0205(10) .0265(12) .0000(9) .0010(9) -.0010(9)
C6A .0180(10) .0220(10) .0273(12) .0004(9) .0014(9) -.0010(9)
Cl6A .0177(3) .0376(3) .0322(3) -.0022(2) .0016(2) -.0007(2)
C51A .0221(11) .0278(11) .0218(11) -.0026(10) .0001(9) .0003(9)
C52A .0323(13) .0273(12) .0317(13) .0010(11) -.0039(11) .0010(10)
C53A .0353(13) .0370(13) .0270(13) .0035(11) -.0034(11) .0044(11)
C54A .0279(12) .0517(15) .0194(12) -.0021(13) -.0008(10) .0014(10)
C55A .0453(15) .0364(13) .0301(14) -.0124(12) -.0074(12) -.0036(11)
C56A .0387(15) .0269(11) .0294(13) -.0036(12) -.0045(12) .0010(10)
N3B .0203(9) .0343(10) .0202(10) .0012(8) -.0007(8) .0020(8)
C2B .0236(11) .0274(11) .0224(11) -.0009(10) -.0022(10) .0033(9)
S21B .0269(3) .0566(4) .0194(3) -.0038(3) -.0041(3) .0020(3)
C22B .0422(15) .0526(16) .0219(12) -.0062(14) .0026(11) .0006(12)
N1B .0229(10) .0273(9) .0223(10) -.0003(8) -.0006(8) .0020(8)
C6B .0186(10) .0229(10) .0258(12) .0013(9) .0002(10) .0008(9)
CL6B .0183(3) .0369(3) .0311(3) .0013(3) .0007(2) -.0022(2)
C5B .0217(11) .0227(10) .0207(11) .0005(9) -.0038(9) .0023(9)
C4B .0214(11) .0264(10) .0235(11) .0007(10) .0015(10) .0017(9)
CL4B .0267(3) .0529(4) .0217(3) .0057(3) .0019(3) -.0001(3)
C51B .0192(10) .0273(11) .0215(12) .0022(9) -.0009(9) .0002(9)
C56B .0298(12) .0275(11) .0260(11) -.0009(11) -.0033(11) .0004(9)
C55B .0286(13) .0341(12) .0320(13) -.0030(11) -.0023(11) -.0065(11)
C54B .0262(12) .0444(14) .0186(11) .0030(12) -.0036(10) -.0013(10)
C53B .0363(14) .0377(13) .0270(12) -.0013(13) -.0047(12) .0072(10)
C52B .0342(14) .0302(12) .0266(12) -.0018(11) -.0049(11) .0027(10)

loop_
_atom_type_symbol
_atom_type_description
_atom_type_scat_dispersion_real
_atom_type_scat_dispersion_imag
_atom_type_scat_source
C C .0033 .0016 'International Tables Vol C Tables 4.2.6.8 and 6.1.1.4'
H H .0000 .0000 'International Tables Vol C Tables 4.2.6.8 and 6.1.1.4'
N N .0061 .0033 'International Tables Vol C Tables 4.2.6.8 and 6.1.1.4'
S S .1246 .1234 'International Tables Vol C Tables 4.2.6.8 and 6.1.1.4'
Cl Cl .1484 .1585 'International Tables Vol C Tables 4.2.6.8 and 6.1.1.4'

loop_
_geom_angle_atom_site_label_1
_geom_angle_atom_site_label_2
_geom_angle_atom_site_label_3
_geom_angle
C6A N1A C2A 114.76(18)
N3A C2A N1A 126.2(2)
N3A C2A S21A 113.19(17)
N1A C2A S21A 120.57(17)
C2A S21A C22A 102.96(12)
S21A C22A H21A 109.5
S21A C22A H22A 109.5
H21A C22A H22A 109.5
S21A C22A H23A 109.5
H21A C22A H23A 109.5
H22A C22A H23A 109.5
C4A N3A C2A 115.84(19)
N3A C4A C5A 125.1(2)
N3A C4A Cl4A 114.88(17)
C5A C4A Cl4A 120.04(18)
C6A C5A C4A 112.0(2)
C6A C5A C51A 123.6(2)
C4A C5A C51A 124.4(2)
N1A C6A C5A 126.0(2)
N1A C6A Cl6A 114.94(16)
C5A C6A Cl6A 119.03(17)
C52A C51A C56A 119.1(2)
C52A C51A C5A 120.1(2)
C56A C51A C5A 120.8(2)
C53A C52A C51A 120.0(2)
C53A C52A H52A 120.0
C51A C52A H52A 120.0
C54A C53A C52A 121.0(2)
C54A C53A H53A 119.5
C52A C53A H53A 119.5
C53A C54A C55A 119.2(2)
C53A C54A H54A 120.4
C55A C54A H54A 120.4
C54A C55A C56A 120.6(2)
C54A C55A H55A 119.7
C56A C55A H55A 119.7
C55A C56A C51A 120.2(2)
C55A C56A H56A 119.9
C51A C56A H56A 119.9
C4B N3B C2B 115.51(19)
N1B C2B N3B 126.4(2)
N1B C2B S21B 121.18(18)
N3B C2B S21B 112.43(17)
C2B S21B C22B 102.18(12)
S21B C22B H21B 109.5
S21B C22B H22B 109.5
H21B C22B H22B 109.5
S21B C22B H23B 109.5
H21B C22B H23B 109.5
H22B C22B H23B 109.5
C6B N1B C2B 114.89(19)
N1B C6B C5B 125.6(2)
N1B C6B CL6B 115.45(17)
C5B C6B CL6B 118.98(17)
C6B C5B C4B 112.3(2)
C6B C5B C51B 123.6(2)
C4B C5B C51B 124.0(2)
N3B C4B C5B 125.3(2)
N3B C4B CL4B 114.44(18)
C5B C4B CL4B 120.28(18)
C56B C51B C52B 118.8(2)
C56B C51B C5B 121.0(2)
C52B C51B C5B 120.2(2)
C55B C56B C51B 120.3(2)
C55B C56B H56B 119.9
C51B C56B H56B 119.9
C54B C55B C56B 121.0(2)
C54B C55B H55B 119.5
C56B C55B H55B 119.5
C55B C54B C53B 119.2(2)
C55B C54B H54B 120.4
C53B C54B H54B 120.4
C52B C53B C54B 120.4(2)
C52B C53B H53B 119.8
C54B C53B H53B 119.8
C53B C52B C51B 120.3(2)
C53B C52B H52B 119.8
C51B C52B H52B 119.8

loop_
_geom_bond_atom_site_label_1
_geom_bond_atom_site_label_2
_geom_bond_site_symmetry_2
_geom_bond_distance
_geom_bond_publ_flag
N1A C6A . 1.326(3) ?
N1A C2A . 1.335(3) ?
C2A N3A . 1.337(3) ?
C2A S21A . 1.749(2) ?
S21A C22A . 1.794(3) ?
C22A H21A . .98 ?
C22A H22A . .98 ?
C22A H23A . .98 ?
N3A C4A . 1.319(3) ?
C4A C5A . 1.395(3) ?
C4A Cl4A . 1.732(2) ?
C5A C6A . 1.392(3) ?
C5A C51A . 1.489(3) ?
C6A Cl6A . 1.734(2) ?
C51A C52A . 1.389(3) ?
C51A C56A . 1.392(3) ?
C52A C53A . 1.386(3) ?
C52A H52A . .95 ?
C53A C54A . 1.377(4) ?
C53A H53A . .95 ?
C54A C55A . 1.381(4) ?
C54A H54A . .95 ?
C55A C56A . 1.388(4) ?
C55A H55A . .95 ?
C56A H56A . .95 ?
N3B C4B . 1.312(3) ?
N3B C2B . 1.342(3) ?
C2B N1B . 1.332(3) ?
C2B S21B . 1.748(2) ?
S21B C22B . 1.785(3) ?
C22B H21B . .98 ?
C22B H22B . .98 ?
C22B H23B . .98 ?
N1B C6B . 1.326(3) ?
C6B C5B . 1.391(3) ?
C6B CL6B . 1.729(2) ?
C5B C4B . 1.394(3) ?
C5B C51B . 1.489(3) ?
C4B CL4B . 1.730(2) ?
C51B C56B . 1.392(3) ?
C51B C52B . 1.402(3) ?
C56B C55B . 1.381(3) ?
C56B H56B . .95 ?
C55B C54B . 1.377(3) ?
C55B H55B . .95 ?
C54B C53B . 1.394(4) ?
C54B H54B . .95 ?
C53B C52B . 1.378(3) ?
C53B H53B . .95 ?
C52B H52B . .95 ?

loop_
_geom_hbond_atom_site_label_D
_geom_hbond_atom_site_label_H
_geom_hbond_atom_site_label_A
_geom_hbond_site_symmetry_A
_geom_hbond_distance_DH
_geom_hbond_distance_HA
_geom_hbond_distance_DA
_geom_hbond_angle_DHA
_geom_hbond_publ_flag
C22B H22B CL4B 2_665 .98 2.76 3.452(3) 128.0 yes

loop_
_geom_torsion_atom_site_label_1
_geom_torsion_atom_site_label_2
_geom_torsion_atom_site_label_3
_geom_torsion_atom_site_label_4
_geom_torsion
_geom_torsion_publ_flag
C6A N1A C2A N3A 2.2(3) ?
C6A N1A C2A S21A -178.03(16) ?
N3A C2A S21A C22A -176.45(18) ?
N1A C2A S21A C22A 3.7(2) yes
N1A C2A N3A C4A -.7(3) ?
S21A C2A N3A C4A 179.47(16) ?
C2A N3A C4A C5A -1.8(3) ?
C2A N3A C4A Cl4A 177.96(17) ?
N3A C4A C5A C6A 2.4(3) ?
Cl4A C4A C5A C6A -177.33(16) ?
N3A C4A C5A C51A -179.7(2) ?
Cl4A C4A C5A C51A .6(3) ?
C2A N1A C6A C5A -1.4(3) ?
C2A N1A C6A Cl6A -179.77(17) ?
C4A C5A C6A N1A -.7(3) ?
C51A C5A C6A N1A -178.6(2) ?
C4A C5A C6A Cl6A 177.64(16) ?
C51A C5A C6A Cl6A -.3(3) ?
C6A C5A C51A C52A 101.6(3) ?
C4A C5A C51A C52A -76.1(3) ?
C6A C5A C51A C56A -77.2(3) ?
C4A C5A C51A C56A 105.2(3) ?
C56A C51A C52A C53A 1.1(4) ?
C5A C51A C52A C53A -177.7(2) ?
C51A C52A C53A C54A -.4(4) ?
C52A C53A C54A C55A -.4(4) ?
C53A C54A C55A C56A .5(4) ?
C54A C55A C56A C51A .3(4) ?
C52A C51A C56A C55A -1.1(4) ?
C5A C51A C56A C55A 177.7(2) ?
C4B N3B C2B N1B .9(4) ?
C4B N3B C2B S21B -179.36(17) ?
N1B C2B S21B C22B 3.4(2) yes
N3B C2B S21B C22B -176.39(18) ?
N3B C2B N1B C6B -2.0(3) ?
S21B C2B N1B C6B 178.26(16) ?
C2B N1B C6B C5B 1.1(3) ?
C2B N1B C6B CL6B -178.65(17) ?
N1B C6B C5B C4B .6(3) ?
CL6B C6B C5B C4B -179.61(16) ?
N1B C6B C5B C51B -179.0(2) ?
CL6B C6B C5B C51B .8(3) ?
C2B N3B C4B C5B 1.2(4) ?
C2B N3B C4B CL4B -177.55(16) ?
C6B C5B C4B N3B -1.9(4) ?
C51B C5B C4B N3B 177.7(2) ?
C6B C5B C4B CL4B 176.84(16) ?
C51B C5B C4B CL4B -3.6(3) ?
C6B C5B C51B C56B -78.5(3) ?
C4B C5B C51B C56B 102.0(3) ?
C6B C5B C51B C52B 100.7(3) ?
C4B C5B C51B C52B -78.8(3) ?
C52B C51B C56B C55B .5(4) ?
C5B C51B C56B C55B 179.7(2) ?
C51B C56B C55B C54B -.8(4) ?
C56B C55B C54B C53B .8(4) ?
C55B C54B C53B C52B -.6(4) ?
C54B C53B C52B C51B .4(4) ?
C56B C51B C52B C53B -.3(4) ?
C5B C51B C52B C53B -179.5(2) ?

loop_
_cod_related_entry_id
_cod_related_entry_database
_cod_related_entry_code
1 ChemSpider 541368
